data_2008684
loop_
_publ_author_name
'Pereira Silva, P. S. '
'Paix\~ao, J. A.'
'Matos Beja, A.'
'Ramos Silva, M.'
'Alte da Veiga, L.'

_publ_section_title
;
 <i>N</i>,<i>N</i>'-Diphenylguanidinium dihydrogen phosphate
;
_journal_issue 7
_journal_name_full 'Acta Crystallographica Section C'
_journal_page_first 1096
_journal_page_last 1099
_journal_paper_doi 10.1107/S0108270199004084
_journal_volume 55
_journal_year 1999
_chemical_formula_moiety 'C13 H14 N3 1+ , H2 O4 P1 1-'
_chemical_formula_sum 'C13 H16 N3 O4 P'
_chemical_formula_weight 309.26
_chemical_name_systematic
;
 N,N'-Diphenylguanidinium dihydrogen phosphate
;
_space_group_IT_number 15
_symmetry_cell_setting monoclinic
_symmetry_space_group_name_Hall '-C 2yc'
_symmetry_space_group_name_H-M 'C 1 2/c 1'
_audit_creation_method SHELXL97
_cell_angle_alpha 90.00
_cell_angle_beta 106.290(10)
_cell_angle_gamma 90.00
_cell_formula_units_Z 8
_cell_length_a 22.8032(10)
_cell_length_b 7.639(2)
_cell_length_c 16.986(2)
_cell_measurement_reflns_used 25
_cell_measurement_temperature 293(2)
_cell_measurement_theta_max 13.91
_cell_measurement_theta_min 9.80
_cell_volume 2840.1(8)
_computing_cell_refinement 'CAD-4 Software'
_computing_data_collection 'CAD-4 Software (Enraf-Nonius, 1989)'
_computing_data_reduction 'SDP-Plus (Frenz, 1985)'
_computing_molecular_graphics 'ORTEPII (Johnson, 1976)'
_computing_publication_material SHELXL97
_computing_structure_refinement 'SHELXL97 (Sheldrick, 1997)'
_computing_structure_solution 'SHELXS97 (Sheldrick, 1990)'
_diffrn_ambient_temperature 293(2)
_diffrn_measured_fraction_theta_full 0.996
_diffrn_measured_fraction_theta_max 0.996
_diffrn_measurement_device_type 'Enraf-Nonius CAD-4'
_diffrn_measurement_method 'profile data from \w-2\q scans'
_diffrn_radiation_monochromator graphite
_diffrn_radiation_type MoK\a
_diffrn_radiation_wavelength 0.71073
_diffrn_reflns_av_R_equivalents 0.015
_diffrn_reflns_av_sigmaI/netI 0.021
_diffrn_reflns_limit_h_max 25
_diffrn_reflns_limit_h_min -26
_diffrn_reflns_limit_k_max 9
_diffrn_reflns_limit_k_min -7
_diffrn_reflns_limit_l_max 20
_diffrn_reflns_limit_l_min 0
_diffrn_reflns_number 4003
_diffrn_reflns_theta_full 24.94
_diffrn_reflns_theta_max 24.94
_diffrn_reflns_theta_min 3.19
_diffrn_standards_decay_% 1.8
_diffrn_standards_interval_time 180
_diffrn_standards_number 3
_exptl_absorpt_coefficient_mu 0.214
_exptl_absorpt_correction_type none
_exptl_crystal_colour colourless
_exptl_crystal_density_diffrn 1.447
_exptl_crystal_density_method 'not measured'
_exptl_crystal_description prism
_exptl_crystal_F_000 1296
_exptl_crystal_size_max 0.40
_exptl_crystal_size_mid 0.32
_exptl_crystal_size_min 0.25
_refine_diff_density_max 0.166
_refine_diff_density_min -0.272
_refine_ls_extinction_coef 0.0021(3)
_refine_ls_extinction_method 'SHELXL97 (Sheldrick, 1997)'
_refine_ls_goodness_of_fit_ref 1.035
_refine_ls_hydrogen_treatment mixed
_refine_ls_matrix_type full
_refine_ls_number_parameters 209
_refine_ls_number_reflns 2472
_refine_ls_number_restraints 0
_refine_ls_restrained_S_all 1.035
_refine_ls_R_factor_all 0.042
_refine_ls_R_factor_gt 0.027
_refine_ls_shift/su_max 0.001
_refine_ls_shift/su_mean 0.000
_refine_ls_structure_factor_coef Fsqd
_refine_ls_weighting_details 'calc w = 1/[\s^2^(Fo^2^)+(0.0417P)^2^+1.8180P] where P=(Fo^2^+2Fc^2^)/3'
_refine_ls_weighting_scheme calc
_refine_ls_wR_factor_ref 0.080
_reflns_number_gt 2010
_reflns_number_total 2472
_reflns_threshold_expression I>2\s(I)
_cod_data_source_file ha1254.cif
_cod_data_source_block dpgpo4
_cod_original_cell_volume 2839.9(8)
_cod_original_sg_symbol_H-M C2/c
_cod_database_code 2008684
_cod_database_fobs_code 2008684

loop_
_symmetry_equiv_pos_as_xyz
'x, y, z'
'-x, y, -z+1/2'
'x+1/2, y+1/2, z'
'-x+1/2, y+1/2, -z+1/2'
'-x, -y, -z'
'x, -y, z-1/2'
'-x+1/2, -y+1/2, -z'
'x+1/2, -y+1/2, z-1/2'

loop_
_atom_site_label
_atom_site_fract_x
_atom_site_fract_y
_atom_site_fract_z
_atom_site_U_iso_or_equiv
_atom_site_adp_type
_atom_site_calc_flag
_atom_site_refinement_flags
_atom_site_occupancy
_atom_site_disorder_assembly
_atom_site_disorder_group
_atom_site_type_symbol
P 0.014042(18) 0.03189(5) 0.12826(2) 0.02690(14) Uani d . 1 . . P
O1 0.02726(6) 0.16755(15) 0.07102(7) 0.0394(3) Uani d . 1 . . O
O2 0.06331(5) 0.01101(15) 0.20796(6) 0.0347(3) Uani d . 1 . . O
O3 0.00327(6) -0.14960(15) 0.08552(7) 0.0408(3) Uani d . 1 . . O
H3 -0.0077(10) -0.146(3) 0.0344(15) 0.061 Uiso d . 1 . . H
O4 -0.04656(6) 0.09010(19) 0.14687(8) 0.0435(3) Uani d . 1 . . O
H4 -0.0495(11) 0.061(3) 0.1920(15) 0.065 Uiso d . 1 . . H
N1 0.12544(6) 0.35644(18) 0.23932(9) 0.0333(3) Uani d . 1 . . N
H1 0.1072(8) 0.259(3) 0.2247(12) 0.040 Uiso d . 1 . . H
N2 0.05284(7) 0.5042(2) 0.14104(10) 0.0394(4) Uani d . 1 . . N
H2A 0.0320(9) 0.590(3) 0.1289(12) 0.047 Uiso d . 1 . . H
H2B 0.0468(9) 0.405(3) 0.1123(12) 0.047 Uiso d . 1 . . H
N3 0.10805(7) 0.65280(19) 0.25567(9) 0.0347(3) Uani d . 1 . . N
H3A 0.0953(8) 0.752(3) 0.2325(12) 0.042 Uiso d . 1 . . H
C1 0.09509(7) 0.5047(2) 0.21162(10) 0.0304(4) Uani d . 1 . . C
C2 0.18636(7) 0.3500(2) 0.29203(10) 0.0300(4) Uani d . 1 . . C
C3 0.20028(8) 0.2359(2) 0.35771(11) 0.0369(4) Uani d . 1 . . C
H3B 0.1697 0.1693 0.3697 0.044 Uiso calc R 1 . . H
C4 0.26022(9) 0.2217(3) 0.40557(11) 0.0452(5) Uani d . 1 . . C
H4A 0.2701 0.1427 0.4490 0.054 Uiso calc R 1 . . H
C5 0.30510(8) 0.3227(3) 0.38958(12) 0.0471(5) Uani d . 1 . . C
H5 0.3452 0.3134 0.4225 0.057 Uiso calc R 1 . . H
C6 0.29085(8) 0.4381(3) 0.32472(13) 0.0474(5) Uani d . 1 . . C
H6 0.3213 0.5075 0.3142 0.057 Uiso calc R 1 . . H
C7 0.23160(8) 0.4515(2) 0.27514(11) 0.0399(4) Uani d . 1 . . C
H7 0.2222 0.5281 0.2308 0.048 Uiso calc R 1 . . H
C8 0.12501(7) 0.6557(2) 0.34355(10) 0.0326(4) Uani d . 1 . . C
C9 0.10092(8) 0.5366(2) 0.38721(11) 0.0402(4) Uani d . 1 . . C
H9 0.0752 0.4477 0.3601 0.048 Uiso calc R 1 . . H
C10 0.11539(10) 0.5508(3) 0.47139(13) 0.0543(5) Uani d . 1 . . C
H10 0.1002 0.4693 0.5013 0.065 Uiso calc R 1 . . H
C11 0.15215(10) 0.6844(3) 0.51142(12) 0.0611(6) Uani d . 1 . . C
H11 0.1607 0.6954 0.5680 0.073 Uiso calc R 1 . . H
C12 0.17611(10) 0.8011(3) 0.46789(13) 0.0590(6) Uani d . 1 . . C
H12 0.2013 0.8909 0.4951 0.071 Uiso calc R 1 . . H
C13 0.16322(9) 0.7866(3) 0.38356(12) 0.0462(5) Uani d . 1 . . C
H13 0.1803 0.8647 0.3542 0.055 Uiso calc R 1 . . H

loop_
_atom_site_aniso_label
_atom_site_aniso_U_11
_atom_site_aniso_U_22
_atom_site_aniso_U_33
_atom_site_aniso_U_12
_atom_site_aniso_U_13
_atom_site_aniso_U_23
P 0.0335(2) 0.0256(2) 0.0214(2) -0.00192(17) 0.00756(16) -0.00016(16)
O1 0.0640(8) 0.0295(6) 0.0273(6) -0.0128(6) 0.0171(6) -0.0029(5)
O2 0.0315(6) 0.0457(7) 0.0262(6) 0.0010(5) 0.0067(5) -0.0029(5)
O3 0.0667(8) 0.0264(6) 0.0251(6) -0.0043(6) 0.0061(6) -0.0003(5)
O4 0.0387(7) 0.0618(9) 0.0306(6) 0.0137(6) 0.0105(5) 0.0102(6)
N1 0.0333(8) 0.0234(7) 0.0404(8) -0.0007(6) 0.0055(6) -0.0040(6)
N2 0.0430(9) 0.0321(8) 0.0378(8) 0.0053(7) 0.0026(7) -0.0030(7)
N3 0.0446(9) 0.0241(7) 0.0329(8) 0.0024(6) 0.0066(6) 0.0002(6)
C1 0.0312(8) 0.0283(8) 0.0323(8) -0.0005(7) 0.0101(7) -0.0011(7)
C2 0.0324(8) 0.0251(8) 0.0322(8) 0.0034(7) 0.0088(7) -0.0046(7)
C3 0.0421(10) 0.0311(9) 0.0405(10) 0.0038(7) 0.0164(8) 0.0038(7)
C4 0.0536(11) 0.0465(11) 0.0347(10) 0.0155(9) 0.0108(8) 0.0065(8)
C5 0.0363(10) 0.0510(12) 0.0473(11) 0.0058(9) 0.0008(8) -0.0076(9)
C6 0.0353(10) 0.0439(11) 0.0634(12) -0.0054(8) 0.0145(9) -0.0008(10)
C7 0.0403(9) 0.0381(10) 0.0431(10) 0.0008(8) 0.0148(8) 0.0071(8)
C8 0.0348(9) 0.0283(8) 0.0334(9) 0.0072(7) 0.0076(7) -0.0032(7)
C9 0.0399(10) 0.0388(10) 0.0459(10) 0.0041(8) 0.0189(8) -0.0017(8)
C10 0.0644(13) 0.0601(13) 0.0467(12) 0.0213(11) 0.0294(10) 0.0118(10)
C11 0.0684(14) 0.0789(16) 0.0331(10) 0.0258(13) 0.0096(10) -0.0051(11)
C12 0.0613(13) 0.0632(14) 0.0454(12) 0.0008(11) 0.0032(10) -0.0207(11)
C13 0.0531(11) 0.0381(10) 0.0460(11) -0.0045(9) 0.0116(9) -0.0078(9)

loop_
_atom_type_symbol
_atom_type_description
_atom_type_scat_dispersion_real
_atom_type_scat_dispersion_imag
_atom_type_scat_source
P P 0.1023 0.0942 'International Tables Vol C Tables 4.2.6.8 and 6.1.1.4'
O O 0.0106 0.0060 'International Tables Vol C Tables 4.2.6.8 and 6.1.1.4'
N N 0.0061 0.0033 'International Tables Vol C Tables 4.2.6.8 and 6.1.1.4'
C C 0.0033 0.0016 'International Tables Vol C Tables 4.2.6.8 and 6.1.1.4'
H H 0.0000 0.0000 'International Tables Vol C Tables 4.2.6.8 and 6.1.1.4'

loop_
_geom_angle_atom_site_label_1
_geom_angle_atom_site_label_2
_geom_angle_atom_site_label_3
_geom_angle
_geom_angle_publ_flag
O2 P O1 114.76(7) ?
O2 P O3 107.83(7) ?
O1 P O3 110.25(7) ?
O2 P O4 109.06(6) ?
O1 P O4 106.40(7) ?
O3 P O4 108.38(8) ?
P O3 H3 114.6(17) ?
P O4 H4 115.0(17) ?
C1 N1 C2 124.40(14) ?
C1 N1 H1 118.2(12) ?
C2 N1 H1 117.4(12) ?
C1 N2 H2A 117.6(15) ?
C1 N2 H2B 117.8(13) ?
H2A N2 H2B 124(2) ?
C1 N3 C8 123.10(14) ?
C1 N3 H3A 119.3(13) ?
C8 N3 H3A 114.8(13) ?
N2 C1 N1 119.52(15) yes
N2 C1 N3 120.18(15) yes
N1 C1 N3 120.30(15) yes
C3 C2 C7 120.37(16) ?
C3 C2 N1 119.45(15) ?
C7 C2 N1 120.11(15) ?
C2 C3 C4 119.29(17) ?
C2 C3 H3B 120.4 ?
C4 C3 H3B 120.4 ?
C5 C4 C3 120.62(17) ?
C5 C4 H4A 119.7 ?
C3 C4 H4A 119.7 ?
C4 C5 C6 119.87(17) ?
C4 C5 H5 120.1 ?
C6 C5 H5 120.1 ?
C5 C6 C7 120.43(18) ?
C5 C6 H6 119.8 ?
C7 C6 H6 119.8 ?
C6 C7 C2 119.40(17) ?
C6 C7 H7 120.3 ?
C2 C7 H7 120.3 ?
C13 C8 C9 120.41(16) ?
C13 C8 N3 118.32(16) ?
C9 C8 N3 121.16(15) ?
C10 C9 C8 119.30(19) ?
C10 C9 H9 120.3 ?
C8 C9 H9 120.3 ?
C11 C10 C9 120.5(2) ?
C11 C10 H10 119.8 ?
C9 C10 H10 119.8 ?
C12 C11 C10 119.87(19) ?
C12 C11 H11 120.1 ?
C10 C11 H11 120.1 ?
C11 C12 C13 120.5(2) ?
C11 C12 H12 119.8 ?
C13 C12 H12 119.8 ?
C8 C13 C12 119.4(2) ?
C8 C13 H13 120.3 ?
C12 C13 H13 120.3 ?

loop_
_geom_bond_atom_site_label_1
_geom_bond_atom_site_label_2
_geom_bond_site_symmetry_2
_geom_bond_distance
_geom_bond_publ_flag
P O2 . 1.5056(11) yes
P O1 . 1.5081(12) yes
P O3 . 1.5522(13) yes
P O4 . 1.5661(13) yes
O3 H3 . 0.83(2) ?
O4 H4 . 0.82(2) ?
N1 C1 . 1.342(2) yes
N1 C2 . 1.427(2) yes
N1 H1 . 0.854(19) ?
N2 C1 . 1.310(2) yes
N2 H2A . 0.80(2) ?
N2 H2B . 0.89(2) ?
N3 C1 . 1.343(2) yes
N3 C8 . 1.433(2) yes
N3 H3A . 0.86(2) ?
C2 C3 . 1.381(2) ?
C2 C7 . 1.383(2) ?
C3 C4 . 1.385(3) ?
C3 H3B . 0.9300 ?
C4 C5 . 1.368(3) ?
C4 H4A . 0.9300 ?
C5 C6 . 1.377(3) ?
C5 H5 . 0.9300 ?
C6 C7 . 1.381(3) ?
C6 H6 . 0.9300 ?
C7 H7 . 0.9300 ?
C8 C13 . 1.374(2) ?
C8 C9 . 1.381(2) ?
C9 C10 . 1.379(3) ?
C9 H9 . 0.9300 ?
C10 C11 . 1.373(3) ?
C10 H10 . 0.9300 ?
C11 C12 . 1.366(3) ?
C11 H11 . 0.9300 ?
C12 C13 . 1.384(3) ?
C12 H12 . 0.9300 ?
C13 H13 . 0.9300 ?

loop_
_geom_hbond_atom_site_label_D
_geom_hbond_atom_site_label_H
_geom_hbond_atom_site_label_A
_geom_hbond_site_symmetry_A
_geom_hbond_distance_DH
_geom_hbond_distance_HA
_geom_hbond_distance_DA
_geom_hbond_angle_DHA
O3 H3 O1 5 0.83(2) 1.73(2) 2.5564(17) 172(2)
O4 H4 O2 2 0.82(2) 1.85(2) 2.6682(17) 174(2)
N1 H1 O2 . 0.854(19) 2.12(2) 2.9715(19) 171.2(18)
N2 H2B O1 . 0.89(2) 1.95(2) 2.825(2) 166.5(19)
N2 H2A O3 1_565 0.80(2) 2.16(2) 2.926(2) 160(2)
N3 H3A O2 1_565 0.86(2) 2.11(2) 2.953(2) 164.6(18)

loop_
_geom_torsion_atom_site_label_1
_geom_torsion_atom_site_label_2
_geom_torsion_atom_site_label_3
_geom_torsion_atom_site_label_4
_geom_torsion
_geom_torsion_publ_flag
C2 N1 C1 N2 151.67(16) yes
C2 N1 C1 N3 -28.1(2) ?
C8 N3 C1 N2 144.91(16) yes
C8 N3 C1 N1 -35.4(2) ?
C1 N1 C2 C3 136.06(17) ?
C1 N1 C2 C7 -46.9(2) yes
C7 C2 C3 C4 -1.2(3) ?
N1 C2 C3 C4 175.83(15) ?
C2 C3 C4 C5 1.7(3) ?
C3 C4 C5 C6 -0.8(3) ?
C4 C5 C6 C7 -0.6(3) ?
C5 C6 C7 C2 1.1(3) ?
C3 C2 C7 C6 -0.2(3) ?
N1 C2 C7 C6 -177.22(16) ?
C1 N3 C8 C13 150.11(17) ?
C1 N3 C8 C9 -33.7(2) yes
C13 C8 C9 C10 0.3(3) ?
N3 C8 C9 C10 -175.88(16) ?
C8 C9 C10 C11 1.6(3) ?
C9 C10 C11 C12 -2.0(3) ?
C10 C11 C12 C13 0.5(3) ?
C9 C8 C13 C12 -1.7(3) ?
N3 C8 C13 C12 174.53(17) ?
C11 C12 C13 C8 1.3(3) ?

loop_
_cod_related_entry_id
_cod_related_entry_database
_cod_related_entry_code
1 ChemSpider 21105727
